data_1520367
loop_
_publ_author_name
'Coles, Simon J.'
'Hursthouse, Michael B.'
'Skabara, Peter J.'
'Afonina, Irina'
'Kanibolotsky, Alexander'

_publ_section_title
;
 C46H58Br2S3
;
_journal_name_full 'Crystal Structure Report Archive'
_journal_page_first 716
_journal_year 2009
_chemical_formula_sum 'C46 H58 Br2 S3'
_chemical_formula_weight 866.92
_space_group_IT_number 14
_symmetry_cell_setting monoclinic
_symmetry_space_group_name_Hall '-P 2yn'
_symmetry_space_group_name_H-M 'P 1 21/n 1'
_atom_sites_solution_hydrogens geom
_atom_sites_solution_primary direct
_atom_sites_solution_secondary difmap
_cell_angle_alpha 90.00
_cell_angle_beta 99.3500(10)
_cell_angle_gamma 90.00
_cell_formula_units_Z 4
_cell_length_a 11.3163(3)
_cell_length_b 11.8126(2)
_cell_length_c 33.2617(7)
_cell_measurement_reflns_used 31227
_cell_measurement_temperature 120(2)
_cell_measurement_theta_max 27.48
_cell_measurement_theta_min 2.91
_cell_volume 4387.18(17)
_computing_cell_refinement 'DENZO, COLLECT'
_computing_data_reduction 'DENZO, COLLECT'
_computing_molecular_graphics 'PLATON (Spek, 2003)'
_computing_structure_refinement 'SHELXL-97 (Sheldrick, 1997)'
_computing_structure_solution 'Sheldrick, G.M. (2008). Acta Cryst. A64, 112-1'
_diffrn_ambient_temperature 120(2)
_diffrn_detector_area_resol_mean 9.091
_diffrn_measured_fraction_theta_full 0.995
_diffrn_measured_fraction_theta_max 0.995
_diffrn_measurement_device_type 'Bruker-Nonius KappaCCD Area Detector'
_diffrn_measurement_method '\f and \w scans'
_diffrn_radiation_monochromator graphite
_diffrn_radiation_source 'Bruker-Nonius FR591 rotating anode'
_diffrn_radiation_type MoK\a
_diffrn_radiation_wavelength 0.71073
_diffrn_reflns_av_R_equivalents 0.0706
_diffrn_reflns_av_sigmaI/netI 0.0595
_diffrn_reflns_limit_h_max 14
_diffrn_reflns_limit_h_min -14
_diffrn_reflns_limit_k_max 13
_diffrn_reflns_limit_k_min -15
_diffrn_reflns_limit_l_max 43
_diffrn_reflns_limit_l_min -43
_diffrn_reflns_number 48089
_diffrn_reflns_theta_full 27.50
_diffrn_reflns_theta_max 27.50
_diffrn_reflns_theta_min 2.93
_exptl_absorpt_coefficient_mu 2.021
_exptl_absorpt_correction_T_max 0.9235
_exptl_absorpt_correction_T_min 0.4987
_exptl_absorpt_correction_type multi-scan
_exptl_absorpt_process_details 'SADABS V2.10 (Sheldrick, G.M., 2003)'
_exptl_crystal_colour colourless
_exptl_crystal_density_diffrn 1.313
_exptl_crystal_density_method 'not measured'
_exptl_crystal_description slab
_exptl_crystal_F_000 1808
_exptl_crystal_size_max 0.40
_exptl_crystal_size_mid 0.10
_exptl_crystal_size_min 0.04
_refine_diff_density_max 1.560
_refine_diff_density_min -0.651
_refine_diff_density_rms 0.092
_refine_ls_extinction_method none
_refine_ls_goodness_of_fit_ref 1.039
_refine_ls_hydrogen_treatment mixed
_refine_ls_matrix_type full
_refine_ls_number_parameters 464
_refine_ls_number_reflns 10019
_refine_ls_number_restraints 0
_refine_ls_restrained_S_all 1.039
_refine_ls_R_factor_all 0.0762
_refine_ls_R_factor_gt 0.0520
_refine_ls_shift/su_max 0.002
_refine_ls_shift/su_mean 0.000
_refine_ls_structure_factor_coef Fsqd
_refine_ls_weighting_details 'calc w=1/[\s^2^(Fo^2^)+(0.0416P)^2^+8.4025P] where P=(Fo^2^+2Fc^2^)/3'
_refine_ls_weighting_scheme calc
_refine_ls_wR_factor_gt 0.1138
_refine_ls_wR_factor_ref 0.1255
_reflns_number_gt 7578
_reflns_number_total 10019
_reflns_threshold_expression >2sigma(I)
_cod_data_source_file eCrystal-716.cif
_cod_data_source_block 2009src0647
_cod_depositor_comments
;
Citation :
Coles, Simon J. and Hursthouse, Michael B. and Skabara, Peter J. and 
Afonina, Irina and Kanibolotsky, Alexander (2009) 
University of Southampton, Crystal Structure Report Archive. 
(doi:10.5258/ecrystals/716)

More at:
http://ecrystals.chem.soton.ac.uk/716/

The following automatic conversions were performed:

'_symmetry_cell_setting' value 'Monoclinic' changed to 'monoclinic'
according to the built-in table from CIF Core dictionary named
'cif_core.dic' version 2.4.1 from 2010-06-29.

Automatic conversion script
Id: cif_fix_values 3392 2015-05-12 13:50:21Z andrius 
;
_cod_original_sg_symbol_H-M P2(1)/n
_cod_database_code 1520367

loop_
_symmetry_equiv_pos_as_xyz
'x, y, z'
'-x+1/2, y+1/2, -z+1/2'
'-x, -y, -z'
'x-1/2, -y-1/2, z-1/2'

loop_
_atom_site_label
_atom_site_type_symbol
_atom_site_fract_x
_atom_site_fract_y
_atom_site_fract_z
_atom_site_U_iso_or_equiv
_atom_site_adp_type
_atom_site_occupancy
_atom_site_symmetry_multiplicity
_atom_site_calc_flag
_atom_site_refinement_flags
_atom_site_disorder_assembly
_atom_site_disorder_group
C1 C 0.7620(3) 0.3321(3) -0.16949(10) 0.0215(7) Uani 1 1 d . . .
C2 C 0.8258(3) 0.4213(3) -0.14890(9) 0.0207(7) Uani 1 1 d . . .
C3 C 0.8096(3) 0.4273(3) -0.10759(9) 0.0210(7) Uani 1 1 d . . .
C4 C 0.7374(3) 0.3432(3) -0.09759(10) 0.0229(7) Uani 1 1 d . . .
C5 C 0.7142(3) 0.3504(3) -0.05394(10) 0.0245(7) Uani 1 1 d . . .
C6 C 0.7874(3) 0.4577(3) -0.04061(10) 0.0235(7) Uani 1 1 d . . .
C7 C 0.8047(3) 0.5099(3) -0.00282(10) 0.0242(7) Uani 1 1 d . . .
H7 H 0.7701 0.4799 0.0191 0.029 Uiso 1 1 calc R . .
C8 C 0.8738(3) 0.6070(3) 0.00212(10) 0.0256(7) Uani 1 1 d . . .
C9 C 0.9261(3) 0.6529(3) -0.02910(10) 0.0253(7) Uani 1 1 d . . .
H9 H 0.9714 0.7207 -0.0248 0.030 Uiso 1 1 calc R . .
C10 C 0.9120(3) 0.5991(3) -0.06685(10) 0.0246(7) Uani 1 1 d . . .
H10 H 0.9491 0.6281 -0.0883 0.030 Uiso 1 1 calc R . .
C11 C 0.8424(3) 0.5021(3) -0.07217(9) 0.0208(7) Uani 1 1 d . . .
C12 C 0.7709(4) 0.2506(3) -0.02714(11) 0.0321(8) Uani 1 1 d . . .
H12A H 0.8572 0.2473 -0.0291 0.038 Uiso 1 1 calc R . .
H12B H 0.7647 0.2677 0.0016 0.038 Uiso 1 1 calc R . .
C13 C 0.7176(4) 0.1345(3) -0.03728(12) 0.0345(9) Uani 1 1 d . . .
H13A H 0.7241 0.1149 -0.0658 0.041 Uiso 1 1 calc R . .
H13B H 0.6316 0.1351 -0.0347 0.041 Uiso 1 1 calc R . .
C14 C 0.7836(4) 0.0448(4) -0.00829(14) 0.0493(11) Uani 1 1 d . . .
H14A H 0.7672 0.0584 0.0197 0.059 Uiso 1 1 calc R . .
H14B H 0.8709 0.0524 -0.0078 0.059 Uiso 1 1 calc R . .
C15 C 0.7439(4) -0.0777(3) -0.02168(14) 0.0448(11) Uani 1 1 d . . .
H15A H 0.7580 -0.0895 -0.0500 0.054 Uiso 1 1 calc R . .
H15B H 0.7951 -0.1320 -0.0041 0.054 Uiso 1 1 calc R . .
C16 C 0.6161(4) -0.1038(4) -0.01978(13) 0.0449(10) Uani 1 1 d . . .
H16A H 0.5641 -0.0542 -0.0391 0.054 Uiso 1 1 calc R . .
H16B H 0.5997 -0.0873 0.0080 0.054 Uiso 1 1 calc R . .
C17 C 0.5857(5) -0.2257(4) -0.03005(15) 0.0540(12) Uani 1 1 d . . .
H17A H 0.6144 -0.2460 -0.0554 0.081 Uiso 1 1 calc R . .
H17B H 0.4987 -0.2359 -0.0336 0.081 Uiso 1 1 calc R . .
H17C H 0.6242 -0.2744 -0.0079 0.081 Uiso 1 1 calc R . .
C18 C 0.5804(3) 0.3667(3) -0.05221(10) 0.0280(8) Uani 1 1 d . . .
H18A H 0.5359 0.3001 -0.0649 0.034 Uiso 1 1 calc R . .
H18B H 0.5694 0.3692 -0.0233 0.034 Uiso 1 1 calc R . .
C19 C 0.5261(3) 0.4732(3) -0.07343(15) 0.0433(10) Uani 1 1 d . . .
H19A H 0.5523 0.5389 -0.0557 0.052 Uiso 1 1 calc R . .
H19B H 0.5595 0.4831 -0.0989 0.052 Uiso 1 1 calc R . .
C20 C 0.3941(4) 0.4762(4) -0.08368(14) 0.0484(11) Uani 1 1 d . . .
H20A H 0.3606 0.4574 -0.0588 0.058 Uiso 1 1 calc R . .
H20B H 0.3686 0.4159 -0.1039 0.058 Uiso 1 1 calc R . .
C21 C 0.3400(4) 0.5852(4) -0.10026(17) 0.0532(12) Uani 1 1 d . . .
H21A H 0.3559 0.6418 -0.0781 0.064 Uiso 1 1 calc R . .
H21B H 0.3850 0.6098 -0.1219 0.064 Uiso 1 1 calc R . .
C22 C 0.2130(4) 0.5927(5) -0.11715(19) 0.0738(18) Uani 1 1 d . . .
H22A H 0.1673 0.5650 -0.0961 0.089 Uiso 1 1 calc R . .
H22B H 0.1972 0.5395 -0.1404 0.089 Uiso 1 1 calc R . .
C23 C 0.1631(5) 0.7026(4) -0.1313(2) 0.0721(17) Uani 1 1 d . . .
H23A H 0.1567 0.7508 -0.1077 0.108 Uiso 1 1 calc R . .
H23B H 0.0834 0.6918 -0.1474 0.108 Uiso 1 1 calc R . .
H23C H 0.2157 0.7389 -0.1481 0.108 Uiso 1 1 calc R . .
C24 C 0.7774(3) 0.3271(3) -0.21097(10) 0.0223(7) Uani 1 1 d . . .
C25 C 0.8539(3) 0.4109(3) -0.22083(10) 0.0221(7) Uani 1 1 d . . .
C26 C 0.8721(3) 0.4034(3) -0.26217(10) 0.0219(7) Uani 1 1 d . . .
C27 C 0.8081(3) 0.3171(3) -0.28219(10) 0.0226(7) Uani 1 1 d . . .
C28 C 0.8273(3) 0.3034(3) -0.32584(9) 0.0225(7) Uani 1 1 d . . .
C29 C 0.9207(3) 0.3965(3) -0.32699(10) 0.0229(7) Uani 1 1 d . . .
C30 C 0.9774(3) 0.4258(3) -0.35920(10) 0.0266(7) Uani 1 1 d . . .
H30 H 0.9615 0.3862 -0.3844 0.032 Uiso 1 1 calc R . .
C31 C 1.0588(3) 0.5153(3) -0.35374(10) 0.0278(8) Uani 1 1 d . . .
C32 C 1.0832(3) 0.5751(3) -0.31752(10) 0.0269(7) Uani 1 1 d . . .
H32 H 1.1389 0.6359 -0.3148 0.032 Uiso 1 1 calc R . .
C33 C 1.0255(3) 0.5454(3) -0.28501(10) 0.0243(7) Uani 1 1 d . . .
H33 H 1.0414 0.5857 -0.2600 0.029 Uiso 1 1 calc R . .
C34 C 0.9444(3) 0.4561(3) -0.28983(10) 0.0213(7) Uani 1 1 d . . .
C35 C 0.7117(3) 0.3273(3) -0.35627(10) 0.0261(7) Uani 1 1 d . . .
H35A H 0.7295 0.3197 -0.3843 0.031 Uiso 1 1 calc R . .
H35B H 0.6512 0.2693 -0.3526 0.031 Uiso 1 1 calc R . .
C36 C 0.6583(3) 0.4440(3) -0.35172(12) 0.0343(9) Uani 1 1 d . . .
H36A H 0.6424 0.4524 -0.3235 0.041 Uiso 1 1 calc R . .
H36B H 0.7179 0.5021 -0.3561 0.041 Uiso 1 1 calc R . .
C37 C 0.5431(3) 0.4661(3) -0.38094(11) 0.0333(9) Uani 1 1 d . . .
H37A H 0.4824 0.4100 -0.3758 0.040 Uiso 1 1 calc R . .
H37B H 0.5581 0.4546 -0.4092 0.040 Uiso 1 1 calc R . .
C38 C 0.4925(3) 0.5843(3) -0.37754(12) 0.0365(9) Uani 1 1 d . . .
H38A H 0.5534 0.6402 -0.3827 0.044 Uiso 1 1 calc R . .
H38B H 0.4219 0.5937 -0.3991 0.044 Uiso 1 1 calc R . .
C39 C 0.4555(4) 0.6110(4) -0.33665(12) 0.0423(10) Uani 1 1 d . . .
H39A H 0.5268 0.6056 -0.3151 0.051 Uiso 1 1 calc R . .
H39B H 0.3970 0.5535 -0.3308 0.051 Uiso 1 1 calc R . .
C40 C 0.4003(4) 0.7279(4) -0.33517(15) 0.0502(12) Uani 1 1 d . . .
H40A H 0.4578 0.7853 -0.3409 0.075 Uiso 1 1 calc R . .
H40B H 0.3798 0.7410 -0.3080 0.075 Uiso 1 1 calc R . .
H40C H 0.3276 0.7327 -0.3556 0.075 Uiso 1 1 calc R . .
C41 C 0.8759(3) 0.1844(3) -0.33312(10) 0.0265(7) Uani 1 1 d . . .
H41A H 0.8127 0.1281 -0.3307 0.032 Uiso 1 1 calc R . .
H41B H 0.8926 0.1807 -0.3614 0.032 Uiso 1 1 calc R . .
C42 C 0.9897(3) 0.1505(3) -0.30412(11) 0.0301(8) Uani 1 1 d . . .
H42A H 1.0603 0.1818 -0.3144 0.036 Uiso 1 1 calc R . .
H42B H 0.9875 0.1840 -0.2770 0.036 Uiso 1 1 calc R . .
C43 C 1.0031(4) 0.0234(3) -0.29983(15) 0.0458(11) Uani 1 1 d . . .
H43A H 1.0033 -0.0097 -0.3272 0.055 Uiso 1 1 calc R . .
H43B H 0.9326 -0.0072 -0.2893 0.055 Uiso 1 1 calc R . .
C44 C 1.1157(4) -0.0148(3) -0.27186(13) 0.0375(9) Uani 1 1 d . . .
H44A H 1.1866 0.0109 -0.2833 0.045 Uiso 1 1 calc R . .
H44B H 1.1186 0.0220 -0.2450 0.045 Uiso 1 1 calc R . .
C45 C 1.1229(5) -0.1409(4) -0.2659(2) 0.089(2) Uani 1 1 d . . .
H45A H 1.1200 -0.1773 -0.2929 0.107 Uiso 1 1 calc R . .
H45B H 1.0515 -0.1662 -0.2547 0.107 Uiso 1 1 calc R . .
C46 C 1.2332(5) -0.1816(4) -0.23820(18) 0.0648(15) Uani 1 1 d . . .
H46A H 1.3045 -0.1615 -0.2499 0.097 Uiso 1 1 calc R . .
H46B H 1.2294 -0.2641 -0.2352 0.097 Uiso 1 1 calc R . .
H46C H 1.2375 -0.1459 -0.2114 0.097 Uiso 1 1 calc R . .
S1 S 0.68284(8) 0.25546(7) -0.13812(2) 0.02290(18) Uani 1 1 d . . .
S2 S 0.90687(7) 0.49843(7) -0.17970(2) 0.02136(17) Uani 1 1 d . . .
S3 S 0.72553(8) 0.23994(7) -0.25211(2) 0.02343(18) Uani 1 1 d . . .
Br1 Br 0.89543(3) 0.68204(3) 0.053555(10) 0.03075(10) Uani 1 1 d . . .
Br2 Br 1.13593(4) 0.55842(4) -0.398060(12) 0.04395(13) Uani 1 1 d . . .

loop_
_atom_site_aniso_label
_atom_site_aniso_U_11
_atom_site_aniso_U_22
_atom_site_aniso_U_33
_atom_site_aniso_U_23
_atom_site_aniso_U_13
_atom_site_aniso_U_12
C1 0.0196(16) 0.0202(16) 0.0237(16) -0.0007(13) -0.0001(13) 0.0043(13)
C2 0.0185(16) 0.0234(16) 0.0192(15) 0.0011(12) 0.0003(12) 0.0039(13)
C3 0.0201(16) 0.0216(16) 0.0200(15) -0.0006(12) -0.0008(13) 0.0069(13)
C4 0.0246(18) 0.0225(17) 0.0206(16) 0.0004(13) 0.0007(13) 0.0070(14)
C5 0.0273(18) 0.0223(17) 0.0243(16) 0.0028(13) 0.0049(14) 0.0030(14)
C6 0.0243(18) 0.0223(17) 0.0235(16) 0.0015(13) 0.0023(13) 0.0064(14)
C7 0.0224(18) 0.0306(18) 0.0190(15) 0.0004(13) 0.0015(13) 0.0072(14)
C8 0.0241(18) 0.0280(18) 0.0222(16) -0.0039(13) -0.0037(13) 0.0093(14)
C9 0.0198(17) 0.0292(18) 0.0247(17) -0.0016(14) -0.0028(14) 0.0021(14)
C10 0.0232(18) 0.0285(18) 0.0209(16) -0.0016(13) -0.0002(13) 0.0046(14)
C11 0.0194(16) 0.0241(17) 0.0179(15) -0.0022(13) 0.0001(13) 0.0076(13)
C12 0.037(2) 0.034(2) 0.0236(17) 0.0045(15) -0.0010(15) 0.0040(17)
C13 0.037(2) 0.029(2) 0.035(2) 0.0039(16) -0.0006(17) 0.0012(17)
C14 0.048(3) 0.039(2) 0.055(3) 0.014(2) -0.008(2) 0.006(2)
C15 0.045(3) 0.036(2) 0.058(3) 0.019(2) 0.020(2) 0.0155(19)
C16 0.050(3) 0.047(3) 0.037(2) 0.0083(19) 0.007(2) 0.004(2)
C17 0.066(3) 0.041(3) 0.054(3) 0.011(2) 0.008(2) 0.003(2)
C18 0.0281(19) 0.0314(19) 0.0252(17) 0.0008(14) 0.0068(15) -0.0021(15)
C19 0.024(2) 0.035(2) 0.072(3) 0.008(2) 0.013(2) 0.0026(17)
C20 0.027(2) 0.071(3) 0.047(2) 0.015(2) 0.0053(19) 0.007(2)
C21 0.030(2) 0.048(3) 0.082(4) 0.000(2) 0.009(2) 0.002(2)
C22 0.033(3) 0.097(4) 0.090(4) 0.039(3) 0.003(3) 0.005(3)
C23 0.037(3) 0.053(3) 0.125(5) 0.018(3) 0.008(3) 0.011(2)
C24 0.0193(17) 0.0238(17) 0.0231(16) -0.0030(13) 0.0015(13) 0.0039(13)
C25 0.0204(17) 0.0207(16) 0.0243(16) -0.0027(13) 0.0011(13) 0.0016(13)
C26 0.0206(17) 0.0226(16) 0.0214(16) -0.0034(13) 0.0004(13) -0.0002(13)
C27 0.0198(16) 0.0235(17) 0.0239(16) -0.0037(13) 0.0023(13) -0.0012(13)
C28 0.0231(17) 0.0256(17) 0.0183(15) -0.0031(13) 0.0017(13) -0.0051(14)
C29 0.0186(16) 0.0263(17) 0.0223(16) -0.0036(13) -0.0009(13) -0.0005(13)
C30 0.0259(18) 0.0335(19) 0.0198(16) -0.0067(14) 0.0022(14) -0.0074(15)
C31 0.0246(18) 0.0343(19) 0.0237(17) -0.0009(14) 0.0020(14) -0.0057(15)
C32 0.0218(17) 0.0287(19) 0.0304(18) 0.0004(14) 0.0050(14) -0.0056(14)
C33 0.0254(18) 0.0238(17) 0.0223(16) -0.0059(13) -0.0002(14) -0.0013(14)
C34 0.0209(17) 0.0228(16) 0.0206(15) -0.0029(13) 0.0049(13) 0.0001(13)
C35 0.0246(18) 0.0316(19) 0.0213(16) -0.0030(14) 0.0009(14) -0.0058(15)
C36 0.027(2) 0.035(2) 0.038(2) 0.0021(17) -0.0029(16) -0.0026(16)
C37 0.027(2) 0.043(2) 0.0282(18) 0.0033(16) -0.0012(15) -0.0067(17)
C38 0.025(2) 0.040(2) 0.043(2) 0.0133(18) -0.0003(17) -0.0034(17)
C39 0.042(3) 0.043(2) 0.040(2) 0.0025(18) 0.0012(19) 0.0020(19)
C40 0.039(3) 0.042(2) 0.066(3) -0.008(2) -0.003(2) -0.003(2)
C41 0.0246(18) 0.0273(18) 0.0271(17) -0.0072(14) 0.0027(14) -0.0048(15)
C42 0.0259(19) 0.0289(19) 0.0344(19) -0.0087(15) 0.0015(15) -0.0039(15)
C43 0.037(2) 0.026(2) 0.068(3) -0.0078(19) -0.011(2) -0.0027(18)
C44 0.037(2) 0.028(2) 0.045(2) -0.0076(17) 0.0001(18) 0.0005(17)
C45 0.061(4) 0.030(3) 0.153(6) 0.001(3) -0.047(4) 0.000(2)
C46 0.061(3) 0.037(3) 0.088(4) 0.002(3) -0.015(3) 0.008(2)
S1 0.0260(4) 0.0217(4) 0.0207(4) -0.0006(3) 0.0030(3) -0.0004(3)
S2 0.0209(4) 0.0232(4) 0.0194(4) -0.0039(3) 0.0013(3) -0.0006(3)
S3 0.0245(4) 0.0254(4) 0.0201(4) -0.0028(3) 0.0027(3) -0.0053(3)
Br1 0.0313(2) 0.0374(2) 0.02231(17) -0.00826(14) 0.00060(14) 0.00419(16)
Br2 0.0392(2) 0.0658(3) 0.0286(2) -0.00388(18) 0.01086(17) -0.0248(2)

loop_
_atom_type_symbol
_atom_type_description
_atom_type_scat_dispersion_real
_atom_type_scat_dispersion_imag
_atom_type_scat_source
C C 0.0033 0.0016 'International Tables Vol C Tables 4.2.6.8 and 6.1.1.4'
H H 0.0000 0.0000 'International Tables Vol C Tables 4.2.6.8 and 6.1.1.4'
S S 0.1246 0.1234 'International Tables Vol C Tables 4.2.6.8 and 6.1.1.4'
Br Br -0.2901 2.4595 'International Tables Vol C Tables 4.2.6.8 and 6.1.1.4'

loop_
_geom_angle_atom_site_label_1
_geom_angle_atom_site_label_2
_geom_angle_atom_site_label_3
_geom_angle
_geom_angle_site_symmetry_1
_geom_angle_site_symmetry_3
C2 C1 C24 111.9(3) . .
C2 C1 S1 112.1(2) . .
C24 C1 S1 136.0(3) . .
C1 C2 C3 112.1(3) . .
C1 C2 S2 112.8(2) . .
C3 C2 S2 135.1(3) . .
C4 C3 C2 112.2(3) . .
C4 C3 C11 109.0(3) . .
C2 C3 C11 138.7(3) . .
C3 C4 C5 113.4(3) . .
C3 C4 S1 113.5(2) . .
C5 C4 S1 133.0(3) . .
C4 C5 C18 111.5(3) . .
C4 C5 C6 98.8(3) . .
C18 C5 C6 111.9(3) . .
C4 C5 C12 112.8(3) . .
C18 C5 C12 113.0(3) . .
C6 C5 C12 107.9(3) . .
C7 C6 C11 119.8(3) . .
C7 C6 C5 128.2(3) . .
C11 C6 C5 112.0(3) . .
C8 C7 C6 118.1(3) . .
C7 C8 C9 122.5(3) . .
C7 C8 Br1 118.7(3) . .
C9 C8 Br1 118.8(3) . .
C8 C9 C10 119.8(3) . .
C11 C10 C9 118.1(3) . .
C10 C11 C6 121.6(3) . .
C10 C11 C3 131.5(3) . .
C6 C11 C3 106.8(3) . .
C13 C12 C5 116.6(3) . .
C12 C13 C14 110.4(3) . .
C13 C14 C15 111.8(3) . .
C16 C15 C14 114.6(4) . .
C15 C16 C17 112.1(4) . .
C19 C18 C5 114.3(3) . .
C20 C19 C18 116.3(3) . .
C19 C20 C21 116.4(4) . .
C22 C21 C20 121.0(4) . .
C21 C22 C23 118.9(5) . .
C25 C24 C1 112.3(3) . .
C25 C24 S3 112.4(2) . .
C1 C24 S3 135.3(3) . .
C24 C25 C26 112.1(3) . .
C24 C25 S2 112.7(2) . .
C26 C25 S2 135.1(3) . .
C27 C26 C25 111.7(3) . .
C27 C26 C34 108.5(3) . .
C25 C26 C34 139.6(3) . .
C26 C27 C28 113.8(3) . .
C26 C27 S3 113.9(2) . .
C28 C27 S3 132.3(2) . .
C27 C28 C29 98.9(2) . .
C27 C28 C41 111.0(3) . .
C29 C28 C41 112.6(3) . .
C27 C28 C35 111.8(3) . .
C29 C28 C35 111.5(3) . .
C41 C28 C35 110.5(3) . .
C30 C29 C34 120.6(3) . .
C30 C29 C28 127.6(3) . .
C34 C29 C28 111.8(3) . .
C29 C30 C31 118.1(3) . .
C32 C31 C30 122.2(3) . .
C32 C31 Br2 119.1(3) . .
C30 C31 Br2 118.6(3) . .
C31 C32 C33 119.6(3) . .
C34 C33 C32 119.0(3) . .
C33 C34 C29 120.5(3) . .
C33 C34 C26 132.5(3) . .
C29 C34 C26 107.0(3) . .
C36 C35 C28 114.1(3) . .
C37 C36 C35 114.0(3) . .
C36 C37 C38 113.9(3) . .
C39 C38 C37 114.7(3) . .
C38 C39 C40 113.1(4) . .
C42 C41 C28 115.1(3) . .
C43 C42 C41 112.4(3) . .
C42 C43 C44 114.4(3) . .
C45 C44 C43 113.3(4) . .
C44 C45 C46 114.7(4) . .
C4 S1 C1 90.12(16) . .
C2 S2 C25 90.26(16) . .
C27 S3 C24 89.89(16) . .

loop_
_geom_bond_atom_site_label_1
_geom_bond_atom_site_label_2
_geom_bond_distance
_geom_bond_site_symmetry_2
C1 C2 1.393(4) .
C1 C24 1.420(4) .
C1 S1 1.736(3) .
C2 C3 1.417(4) .
C2 S2 1.740(3) .
C3 C4 1.361(5) .
C3 C11 1.471(4) .
C4 C5 1.519(4) .
C4 S1 1.733(3) .
C5 C18 1.537(5) .
C5 C6 1.540(5) .
C5 C12 1.552(5) .
C6 C7 1.385(4) .
C6 C11 1.406(5) .
C7 C8 1.383(5) .
C8 C9 1.386(5) .
C8 Br1 1.907(3) .
C9 C10 1.393(5) .
C10 C11 1.385(5) .
C12 C13 1.514(5) .
C13 C14 1.542(5) .
C14 C15 1.558(6) .
C15 C16 1.490(6) .
C16 C17 1.506(6) .
C18 C19 1.523(5) .
C19 C20 1.477(5) .
C20 C21 1.492(6) .
C21 C22 1.459(6) .
C22 C23 1.462(7) .
C24 C25 1.388(5) .
C24 S3 1.737(3) .
C25 C26 1.426(4) .
C25 S2 1.742(3) .
C26 C27 1.360(4) .
C26 C34 1.465(5) .
C27 C28 1.511(4) .
C27 S3 1.735(3) .
C28 C29 1.530(5) .
C28 C41 1.543(5) .
C28 C35 1.544(5) .
C29 C30 1.380(5) .
C29 C34 1.410(4) .
C30 C31 1.394(5) .
C31 C32 1.385(5) .
C31 Br2 1.900(3) .
C32 C33 1.396(5) .
C33 C34 1.391(5) .
C35 C36 1.522(5) .
C36 C37 1.517(5) .
C37 C38 1.520(5) .
C38 C39 1.519(6) .
C39 C40 1.520(6) .
C41 C42 1.531(5) .
C42 C43 1.514(5) .
C43 C44 1.519(5) .
C44 C45 1.503(6) .
C45 C46 1.506(7) .
